data_2017830
loop_
_publ_author_name
'Czapik, Agnieszka'
'Gdaniec, Maria'

_publ_section_title
;
 Two cobalt(III) mono-dimethylglyoximates isolated from one reaction
;
_journal_coeditor_code GG3237
_journal_issue 9
_journal_name_full 'Acta Crystallographica Section C'
_journal_page_first m257
_journal_page_last m262
_journal_paper_doi 10.1107/S0108270110032968
_journal_volume 66
_journal_year 2010
_chemical_formula_iupac
;
[Co2 (C4 H6 N2 O2) (C4 H7 N2 O2) (C12 H8 N2)4] , (N O3)3 , 2C2 H6 O , 1.87H2 O
;
_chemical_formula_moiety 'C56 H45 Co2 N12 O4 3+ , 3N O3 - , 2C2 H6 O , 1.87H2 O'
_chemical_formula_sum 'C60 H60.74 Co2 N15 O16.87'
_chemical_formula_weight 1379.76
_chemical_name_systematic
;
[\m-hydrogen
bis(<i>N</i>,<i>N</i>'-dioxidobutane-2,3-diimine)]tetrakis(1,10-
phenanthroline)cobalt(III) trinitrate ethanol disolvate 1.87-hydrate
;
_space_group_IT_number 15
_symmetry_cell_setting monoclinic
_symmetry_space_group_name_Hall '-C 2yc'
_symmetry_space_group_name_H-M 'C 1 2/c 1'
_atom_sites_solution_hydrogens geom
_atom_sites_solution_primary direct
_atom_sites_solution_secondary difmap
_audit_creation_method SHELXL97
_cell_angle_alpha 90.00
_cell_angle_beta 104.353(4)
_cell_angle_gamma 90.00
_cell_formula_units_Z 4
_cell_length_a 19.0680(8)
_cell_length_b 16.0170(5)
_cell_length_c 20.0130(8)
_cell_measurement_reflns_used 9535
_cell_measurement_temperature 130(2)
_cell_measurement_theta_max 24.91
_cell_measurement_theta_min 2.82
_cell_volume 5921.4(4)
_computing_cell_refinement 'CrysAlis Pro (Oxford Diffraction, 2009)'
_computing_data_collection 'CrysAlis Pro (Oxford Diffraction, 2009)'
_computing_data_reduction 'CrysAlis Pro (Oxford Diffraction, 2009)'
_computing_molecular_graphics
;
ORTEP-3 for Windows (Farrugia, 1997) and Mercury (Macrae <i>et al.</i>,
2006)
;
_computing_publication_material 'SHELXL97 (Sheldrick, 2008)'
_computing_structure_refinement 'SHELXL97 (Sheldrick, 2008)'
_computing_structure_solution 'SHELXS97 (Sheldrick, 2008)'
_diffrn_ambient_temperature 130(2)
_diffrn_measured_fraction_theta_full 0.995
_diffrn_measured_fraction_theta_max 0.995
_diffrn_measurement_device_type 'Oxford XcaliburE CCD'
_diffrn_measurement_method \w
_diffrn_radiation_monochromator graphite
_diffrn_radiation_source 'fine-focus sealed tube'
_diffrn_radiation_type MoK\a
_diffrn_radiation_wavelength 0.71073
_diffrn_reflns_av_R_equivalents 0.0533
_diffrn_reflns_av_sigmaI/netI 0.0807
_diffrn_reflns_limit_h_max 22
_diffrn_reflns_limit_h_min -22
_diffrn_reflns_limit_k_max 19
_diffrn_reflns_limit_k_min -18
_diffrn_reflns_limit_l_max 23
_diffrn_reflns_limit_l_min -23
_diffrn_reflns_number 25463
_diffrn_reflns_theta_full 25.02
_diffrn_reflns_theta_max 25.02
_diffrn_reflns_theta_min 4.16
_diffrn_standards_decay_% 0
_diffrn_standards_interval_count 0
_diffrn_standards_interval_time 0
_diffrn_standards_number 0
_exptl_absorpt_coefficient_mu 0.648
_exptl_absorpt_correction_T_max 0.804
_exptl_absorpt_correction_T_min 0.720
_exptl_absorpt_correction_type multi-scan
_exptl_absorpt_process_details 'CrysAlis Pro (Oxford Diffraction, 2009)'
_exptl_crystal_colour red
_exptl_crystal_density_diffrn 1.548
_exptl_crystal_density_method 'not measured'
_exptl_crystal_description needle
_exptl_crystal_F_000 2859
_exptl_crystal_size_max 0.50
_exptl_crystal_size_mid 0.40
_exptl_crystal_size_min 0.40
_refine_diff_density_max 0.338
_refine_diff_density_min -0.458
_refine_ls_extinction_method none
_refine_ls_goodness_of_fit_ref 0.886
_refine_ls_hydrogen_treatment constr
_refine_ls_matrix_type full
_refine_ls_number_parameters 614
_refine_ls_number_reflns 5211
_refine_ls_number_restraints 183
_refine_ls_restrained_S_all 0.922
_refine_ls_R_factor_all 0.0876
_refine_ls_R_factor_gt 0.0432
_refine_ls_shift/su_max 0.002
_refine_ls_shift/su_mean 0.000
_refine_ls_structure_factor_coef Fsqd
_refine_ls_weighting_details 'calc w = 1/[\s^2^(Fo^2^)+(0.0512P)^2^] where P=(Fo^2^+2Fc^2^)/3'
_refine_ls_weighting_scheme calc
_refine_ls_wR_factor_gt 0.0868
_refine_ls_wR_factor_ref 0.0954
_reflns_number_gt 3075
_reflns_number_total 5211
_reflns_threshold_expression I>2\s(I)
_cod_data_source_file gg3237.cif
_cod_data_source_block I
_cod_original_sg_symbol_H-M 'C 2/c'
_cod_database_code 2017830
_cod_database_fobs_code 2017830

loop_
_symmetry_equiv_pos_as_xyz
'x, y, z'
'-x, y, -z+1/2'
'x+1/2, y+1/2, z'
'-x+1/2, y+1/2, -z+1/2'
'-x, -y, -z'
'x, -y, z-1/2'
'-x+1/2, -y+1/2, -z'
'x+1/2, -y+1/2, z-1/2'

loop_
_atom_site_type_symbol
_atom_site_label
_atom_site_fract_x
_atom_site_fract_y
_atom_site_fract_z
_atom_site_U_iso_or_equiv
_atom_site_adp_type
_atom_site_calc_flag
_atom_site_refinement_flags
_atom_site_occupancy
_atom_site_disorder_assembly
_atom_site_disorder_group
Co Co1 0.55990(2) 0.21717(2) 0.10577(2) 0.03478(15) Uani d . 1 . .
N N11 0.57067(14) 0.17428(16) 0.19555(13) 0.0354(7) Uani d . 1 A .
N N12 0.59389(13) 0.10858(15) 0.08974(13) 0.0305(6) Uani d . 1 A .
O O11 0.56294(12) 0.22055(14) 0.24915(11) 0.0473(6) Uani d . 1 . .
H H1O 0.5000 0.2140 0.2500 0.071 Uiso d SR 1 A .
O O12 0.59934(11) 0.08509(12) 0.02976(10) 0.0377(5) Uani d . 1 . .
C C11 0.59519(17) 0.0986(2) 0.20504(16) 0.0368(8) Uani d . 1 . .
C C12 0.60775(17) 0.06000(19) 0.14341(16) 0.0333(8) Uani d . 1 A .
C C13 0.6104(2) 0.0549(2) 0.27320(16) 0.0501(10) Uani d . 1 A .
H H13C 0.6618 0.0608 0.2965 0.075 Uiso calc R 1 . .
H H13B 0.5985 -0.0045 0.2659 0.075 Uiso calc R 1 . .
H H13A 0.5810 0.0797 0.3018 0.075 Uiso calc R 1 . .
C C14 0.6334(2) -0.0271(2) 0.13888(17) 0.0491(10) Uani d . 1 . .
H H14B 0.5932 -0.0615 0.1133 0.074 Uiso calc R 1 A .
H H14A 0.6515 -0.0498 0.1855 0.074 Uiso calc R 1 . .
H H14C 0.6725 -0.0272 0.1150 0.074 Uiso calc R 1 . .
N N21 0.51604(16) 0.32337(16) 0.12822(13) 0.0412(7) Uani d . 1 A .
N N210 0.45986(14) 0.17976(16) 0.07948(12) 0.0327(6) Uani d . 1 A .
C C22 0.5466(2) 0.3956(2) 0.15209(19) 0.0542(10) Uani d . 1 . .
H H22 0.5974 0.4018 0.1586 0.065 Uiso calc R 1 A .
C C23 0.5068(2) 0.4624(2) 0.1680(2) 0.0624(12) Uani d . 1 A .
H H23 0.5300 0.5138 0.1835 0.075 Uiso calc R 1 . .
C C24 0.4341(2) 0.4535(2) 0.16102(19) 0.0599(11) Uani d . 1 . .
H H24 0.4067 0.4984 0.1725 0.072 Uiso calc R 1 A .
C C25 0.3241(2) 0.3602(3) 0.12752(19) 0.0544(11) Uani d . 1 . .
H H25 0.2937 0.4016 0.1395 0.065 Uiso calc R 1 A .
C C26 0.2952(2) 0.2867(3) 0.10224(18) 0.0510(10) Uani d . 1 A .
H H26 0.2449 0.2773 0.0968 0.061 Uiso calc R 1 . .
C C27 0.3129(2) 0.1444(2) 0.05552(16) 0.0463(9) Uani d . 1 . .
H H27 0.2629 0.1311 0.0477 0.056 Uiso calc R 1 . .
C C28 0.35988(19) 0.0882(2) 0.03984(15) 0.0426(9) Uani d . 1 A .
H H28 0.3425 0.0360 0.0198 0.051 Uiso calc R 1 . .
C C29 0.43328(18) 0.1067(2) 0.05305(15) 0.0360(8) Uani d . 1 . .
H H29 0.4654 0.0660 0.0429 0.043 Uiso calc R 1 A .
C C211 0.41307(18) 0.23714(19) 0.09395(15) 0.0350(8) Uani d . 1 . .
C C212 0.33884(18) 0.2222(2) 0.08329(16) 0.0399(8) Uani d . 1 A .
C C213 0.4434(2) 0.3146(2) 0.12002(17) 0.0389(9) Uani d . 1 A .
C C214 0.3998(2) 0.3778(2) 0.13687(18) 0.0483(10) Uani d . 1 A .
N N31 0.6636(6) 0.2582(7) 0.1407(6) 0.031(2) Uani d PU 0.564(7) A 1
N N310 0.5705(5) 0.2612(7) 0.0210(5) 0.035(3) Uani d PU 0.564(7) A 1
C C32 0.7087(5) 0.2574(5) 0.2032(5) 0.033(2) Uani d PU 0.564(7) A 1
H H32 0.6933 0.2324 0.2401 0.040 Uiso calc PR 0.564(7) A 1
C C33 0.7776(4) 0.2919(4) 0.2163(5) 0.044(2) Uani d PU 0.564(7) A 1
H H33 0.8085 0.2913 0.2615 0.053 Uiso calc PR 0.564(7) A 1
C C34 0.8004(5) 0.3272(5) 0.1617(5) 0.047(2) Uani d PU 0.564(7) A 1
H H34 0.8476 0.3504 0.1701 0.057 Uiso calc PR 0.564(7) A 1
C C35 0.7737(5) 0.3618(5) 0.0367(5) 0.055(2) Uani d PU 0.564(7) A 1
H H35 0.8204 0.3850 0.0409 0.066 Uiso calc PR 0.564(7) A 1
C C36 0.7251(6) 0.3612(6) -0.0275(6) 0.039(3) Uani d PU 0.564(7) A 1
H H36 0.7385 0.3839 -0.0664 0.047 Uiso calc PR 0.564(7) A 1
C C37 0.6025(6) 0.3233(5) -0.0955(6) 0.040(3) Uani d PU 0.564(7) A 1
H H37 0.6133 0.3454 -0.1359 0.049 Uiso calc PR 0.564(7) A 1
C C38 0.5362(6) 0.2908(6) -0.1014(5) 0.044(3) Uani d PU 0.564(7) A 1
H H38 0.5009 0.2891 -0.1442 0.053 Uiso calc PR 0.564(7) A 1
C C39 0.5221(6) 0.2586(6) -0.0387(7) 0.040(3) Uani d PU 0.564(7) A 1
H H39 0.4761 0.2346 -0.0405 0.048 Uiso calc PR 0.564(7) A 1
C C311 0.6369(6) 0.2943(6) 0.0240(6) 0.031(2) Uani d PU 0.564(7) A 1
C C312 0.6559(5) 0.3268(5) -0.0347(5) 0.043(2) Uani d PU 0.564(7) A 1
C C313 0.6864(5) 0.2935(5) 0.0882(5) 0.030(2) Uani d PU 0.564(7) A 1
C C314 0.7563(6) 0.3295(6) 0.0956(7) 0.044(3) Uani d PU 0.564(7) A 1
N N41 0.6498(7) 0.2667(8) 0.1181(6) 0.028(3) Uani d PU 0.436(7) A 2
N N410 0.5493(6) 0.2525(7) 0.0028(7) 0.018(3) Uani d PU 0.436(7) A 2
C C42 0.6982(8) 0.2744(8) 0.1776(8) 0.035(3) Uani d PU 0.436(7) A 2
H H42 0.6870 0.2526 0.2179 0.042 Uiso calc PR 0.436(7) A 2
C C43 0.7660(7) 0.3137(7) 0.1840(6) 0.050(3) Uani d PU 0.436(7) A 2
H H43 0.7997 0.3188 0.2275 0.059 Uiso calc PR 0.436(7) A 2
C C44 0.7813(8) 0.3439(8) 0.1257(8) 0.045(4) Uani d PU 0.436(7) A 2
H H44 0.8265 0.3705 0.1288 0.054 Uiso calc PR 0.436(7) A 2
C C45 0.7465(8) 0.3656(8) -0.0006(7) 0.032(3) Uani d PU 0.436(7) A 2
H H45 0.7916 0.3908 -0.0007 0.039 Uiso calc PR 0.436(7) A 2
C C46 0.6920(6) 0.3563(6) -0.0629(6) 0.043(3) Uani d PU 0.436(7) A 2
H H46 0.7007 0.3760 -0.1049 0.051 Uiso calc PR 0.436(7) A 2
C C47 0.5692(6) 0.3078(5) -0.1235(5) 0.028(2) Uani d PU 0.436(7) A 2
H H47 0.5749 0.3263 -0.1670 0.033 Uiso calc PR 0.436(7) A 2
C C48 0.5031(6) 0.2692(5) -0.1197(5) 0.030(3) Uani d P 0.436(7) A 2
H H48 0.4646 0.2613 -0.1596 0.036 Uiso calc PR 0.436(7) A 2
C C49 0.4970(6) 0.2433(7) -0.0544(6) 0.024(3) Uani d PU 0.436(7) A 2
H H49 0.4531 0.2178 -0.0510 0.028 Uiso calc PR 0.436(7) A 2
C C411 0.6122(6) 0.2902(7) -0.0022(5) 0.022(3) Uani d PU 0.436(7) A 2
C C412 0.6271(7) 0.3193(7) -0.0634(7) 0.026(3) Uani d PU 0.436(7) A 2
C C413 0.6660(7) 0.2989(7) 0.0601(7) 0.022(3) Uani d PU 0.436(7) A 2
C C414 0.7325(6) 0.3367(6) 0.0621(6) 0.039(3) Uani d PU 0.436(7) A 2
O O1W 0.6457(4) 0.7548(4) 0.1543(4) 0.100(3) Uani d P 0.436(7) . .
H H1W1 0.6124 0.7788 0.1722 0.151 Uiso d PR 0.436(7) . .
H H2W1 0.6747 0.7172 0.1801 0.151 Uiso d PR 0.436(7) . .
O O2W 0.5591(3) 0.9356(3) 0.3840(2) 0.0523(13) Uani d P 0.50 . .
H H1W2 0.5316 0.9036 0.3515 0.078 Uiso d PR 0.50 . .
H H2W2 0.5766 0.9053 0.4218 0.078 Uiso d PR 0.50 . .
N N1A 0.5016(3) 0.8621(2) 0.2198(3) 0.049(3) Uani d PD 0.50 . .
O O1A 0.4785(3) 0.8913(3) 0.1606(3) 0.0614(14) Uani d PD 0.50 . .
O O3A 0.5622(3) 0.8284(4) 0.2365(4) 0.068(2) Uani d PD 0.50 . .
O O2A 0.4628(4) 0.8674(4) 0.2614(4) 0.057(2) Uani d PD 0.50 . .
N N1B 0.6857(2) 0.59657(18) 0.2473(2) 0.048(2) Uani d PD 0.638(5) . .
O O1B 0.7153(2) 0.5660(3) 0.3032(2) 0.0703(16) Uani d PD 0.638(5) . .
O O2B 0.7167(2) 0.6131(3) 0.2001(2) 0.0760(19) Uani d PD 0.638(5) . .
O O3B 0.61938(16) 0.61223(18) 0.23738(16) 0.0812(9) Uani d D 1 . .
N N1B' 0.6789(3) 0.5763(5) 0.2429(3) 0.094(7) Uani d PD 0.362(5) . .
O O1B' 0.6916(5) 0.5007(5) 0.2524(6) 0.109(4) Uani d PD 0.362(5) . .
O O2B' 0.7299(4) 0.6227(5) 0.2381(6) 0.0812(9) Uani d PD 0.36 . .
O O1C 0.63865(16) 0.65745(17) 0.06206(18) 0.0926(12) Uani d P 0.638(5) B 3
H H1C 0.6402 0.6763 0.1005 0.139 Uiso d R 1 B 3
C C1C 0.5942(5) 0.5902(3) 0.0510(4) 0.0423(18) Uani d P 0.638(5) B 3
H H1CA 0.5725 0.5822 0.0890 0.051 Uiso d PR 0.638(5) B 3
H H1CB 0.5559 0.6005 0.0105 0.051 Uiso d PR 0.638(5) B 3
C C2C 0.6330(5) 0.5106(4) 0.0399(5) 0.071(3) Uani d P 0.638(5) B 3
H H2CC 0.5994 0.4649 0.0311 0.085 Uiso d PR 0.638(5) B 3
H H2CB 0.6706 0.4991 0.0805 0.085 Uiso d PR 0.638(5) B 3
H H2CA 0.6538 0.5177 0.0012 0.085 Uiso d PR 0.638(5) B 3
O O1C' 0.63865(16) 0.65745(17) 0.06206(18) 0.0926(12) Uani d P 0.36 B 4
C C1C' 0.6312(13) 0.5609(18) 0.0484(13) 0.115(5) Uani d P 0.362(5) B 4
H H1CD 0.6654 0.5455 0.0218 0.138 Uiso d PR 0.362(5) B 4
H H1CC 0.6462 0.5327 0.0925 0.138 Uiso d PR 0.362(5) B 4
C C2C' 0.5692(10) 0.5325(16) 0.0177(9) 0.115(5) Uani d P 0.362(5) B 4
H H2CF 0.5727 0.4730 0.0135 0.172 Uiso d PR 0.362(5) B 4
H H2CD 0.5542 0.5570 -0.0274 0.172 Uiso d PR 0.362(5) B 4
H H2CE 0.5344 0.5454 0.0436 0.172 Uiso d PR 0.362(5) B 4

loop_
_atom_site_aniso_label
_atom_site_aniso_U_11
_atom_site_aniso_U_22
_atom_site_aniso_U_33
_atom_site_aniso_U_12
_atom_site_aniso_U_13
_atom_site_aniso_U_23
Co1 0.0364(3) 0.0351(2) 0.0411(3) -0.0070(2) 0.0251(2) 0.0013(2)
N11 0.0336(17) 0.0393(16) 0.0356(17) -0.0139(13) 0.0133(13) -0.0100(13)
N12 0.0311(16) 0.0375(15) 0.0263(16) -0.0080(12) 0.0133(13) 0.0003(13)
O11 0.0492(15) 0.0568(14) 0.0415(14) -0.0212(12) 0.0218(12) -0.0197(12)
O12 0.0439(14) 0.0445(13) 0.0302(13) -0.0005(11) 0.0195(11) 0.0028(10)
C11 0.035(2) 0.049(2) 0.026(2) -0.0155(17) 0.0073(16) -0.0045(16)
C12 0.033(2) 0.0381(18) 0.028(2) -0.0082(15) 0.0060(16) 0.0001(15)
C13 0.065(3) 0.060(2) 0.022(2) -0.007(2) 0.0046(18) -0.0025(16)
C14 0.059(3) 0.054(2) 0.035(2) 0.0009(19) 0.0118(19) 0.0067(16)
N21 0.050(2) 0.0347(16) 0.0487(19) -0.0058(14) 0.0314(15) 0.0030(13)
N210 0.0374(17) 0.0419(16) 0.0222(15) -0.0032(14) 0.0138(13) 0.0072(12)
C22 0.066(3) 0.042(2) 0.070(3) -0.010(2) 0.047(2) -0.0005(19)
C23 0.092(3) 0.034(2) 0.084(3) -0.009(2) 0.066(3) 0.0019(19)
C24 0.081(3) 0.042(2) 0.077(3) 0.011(2) 0.058(3) 0.015(2)
C25 0.059(3) 0.060(3) 0.058(3) 0.022(2) 0.038(2) 0.027(2)
C26 0.044(2) 0.067(3) 0.047(2) 0.012(2) 0.0193(18) 0.026(2)
C27 0.036(2) 0.079(3) 0.024(2) -0.010(2) 0.0059(17) 0.0112(18)
C28 0.040(2) 0.065(2) 0.0214(19) -0.010(2) 0.0041(17) -0.0013(16)
C29 0.039(2) 0.049(2) 0.0212(18) -0.0067(17) 0.0093(16) 0.0012(15)
C211 0.040(2) 0.043(2) 0.0258(19) 0.0025(17) 0.0155(16) 0.0119(15)
C212 0.034(2) 0.062(2) 0.0235(18) 0.007(2) 0.0076(16) 0.0194(17)
C213 0.046(2) 0.042(2) 0.037(2) 0.0039(18) 0.0263(18) 0.0137(16)
C214 0.060(3) 0.043(2) 0.055(2) 0.009(2) 0.039(2) 0.0180(17)
N31 0.027(4) 0.035(3) 0.036(5) -0.002(3) 0.013(4) 0.009(4)
N310 0.031(5) 0.042(4) 0.030(5) 0.003(3) 0.007(3) 0.001(3)
C32 0.033(4) 0.028(3) 0.039(4) -0.004(3) 0.008(4) 0.005(3)
C33 0.037(4) 0.038(3) 0.054(4) -0.005(3) 0.008(3) 0.001(3)
C34 0.042(4) 0.039(3) 0.060(5) -0.009(3) 0.011(4) -0.003(3)
C35 0.057(4) 0.052(4) 0.067(5) -0.007(3) 0.034(4) 0.012(4)
C36 0.038(5) 0.049(4) 0.037(5) -0.012(4) 0.021(4) 0.012(4)
C37 0.044(5) 0.040(4) 0.040(5) 0.006(4) 0.016(4) 0.007(4)
C38 0.051(5) 0.047(4) 0.039(4) 0.005(4) 0.018(4) 0.008(3)
C39 0.041(5) 0.045(4) 0.039(5) -0.001(4) 0.018(4) 0.008(4)
C311 0.028(5) 0.036(4) 0.031(5) 0.000(3) 0.014(4) 0.007(4)
C312 0.049(5) 0.041(3) 0.043(4) -0.001(3) 0.020(4) 0.009(3)
C313 0.030(4) 0.029(3) 0.034(4) -0.002(3) 0.011(3) 0.004(3)
C314 0.046(5) 0.046(4) 0.045(5) -0.001(4) 0.019(4) 0.001(4)
N41 0.027(5) 0.033(4) 0.021(5) -0.009(3) 0.002(4) -0.006(4)
N410 0.018(5) 0.022(3) 0.016(5) -0.006(3) 0.009(4) 0.001(4)
C42 0.033(5) 0.039(5) 0.032(5) -0.008(4) 0.007(4) 0.002(4)
C43 0.048(5) 0.058(5) 0.045(5) -0.013(4) 0.015(4) -0.006(4)
C44 0.040(5) 0.052(5) 0.042(6) -0.011(4) 0.011(4) -0.003(4)
C45 0.027(5) 0.041(4) 0.027(6) -0.016(4) 0.005(4) 0.004(4)
C46 0.047(5) 0.044(4) 0.044(5) -0.010(4) 0.024(4) 0.004(4)
C47 0.031(4) 0.031(4) 0.025(4) -0.001(3) 0.015(4) 0.003(3)
C48 0.046(7) 0.024(5) 0.026(6) 0.000(4) 0.020(5) 0.006(4)
C49 0.022(4) 0.026(4) 0.021(5) 0.000(3) 0.002(4) -0.005(3)
C411 0.022(5) 0.026(4) 0.022(5) -0.006(3) 0.012(4) 0.002(4)
C412 0.019(5) 0.034(4) 0.023(5) -0.003(4) 0.003(4) -0.003(4)
C413 0.018(5) 0.029(4) 0.018(5) -0.011(4) 0.005(4) 0.001(4)
C414 0.031(5) 0.042(4) 0.043(5) -0.015(4) 0.011(4) -0.003(4)
O1W 0.110(7) 0.082(5) 0.130(7) -0.011(4) 0.069(5) -0.026(4)
O2W 0.065(4) 0.050(3) 0.035(3) -0.001(3) 0.000(3) -0.006(2)
N1A 0.061(7) 0.045(4) 0.039(6) -0.008(4) 0.008(5) -0.004(4)
O1A 0.057(4) 0.071(4) 0.053(4) -0.005(3) 0.009(3) 0.007(3)
O3A 0.055(5) 0.086(6) 0.063(4) 0.027(4) 0.014(3) -0.002(4)
O2A 0.060(7) 0.066(6) 0.044(5) 0.005(4) 0.015(5) 0.008(4)
N1B 0.028(4) 0.064(4) 0.059(5) -0.019(3) 0.025(4) -0.033(3)
O1B 0.063(3) 0.080(4) 0.062(3) 0.003(3) 0.006(3) 0.014(3)
O2B 0.058(3) 0.146(5) 0.034(3) -0.029(3) 0.030(2) -0.030(3)
O3B 0.071(2) 0.0761(19) 0.106(2) -0.0038(17) 0.0406(19) -0.0112(17)
N1B' 0.084(15) 0.040(7) 0.178(19) -0.011(8) 0.068(13) 0.026(9)
O1B' 0.071(7) 0.090(8) 0.166(11) 0.008(6) 0.032(7) 0.030(8)
O2B' 0.071(2) 0.0761(19) 0.106(2) -0.0038(17) 0.0406(19) -0.0112(17)
O1C 0.067(2) 0.064(2) 0.158(3) -0.0086(17) 0.049(2) -0.0126(19)
C1C 0.054(5) 0.022(3) 0.065(4) -0.012(3) 0.042(4) -0.017(3)
C2C 0.090(8) 0.033(4) 0.115(6) 0.003(4) 0.075(6) -0.008(4)
O1C' 0.067(2) 0.064(2) 0.158(3) -0.0086(17) 0.049(2) -0.0126(19)
C1C' 0.096(13) 0.124(14) 0.132(13) -0.011(12) 0.040(10) 0.043(12)
C2C' 0.096(13) 0.124(14) 0.132(13) -0.011(12) 0.040(10) 0.043(12)

loop_
_atom_type_symbol
_atom_type_description
_atom_type_scat_dispersion_real
_atom_type_scat_dispersion_imag
_atom_type_scat_source
C C 0.0033 0.0016 'International Tables Vol C Tables 4.2.6.8 and 6.1.1.4'
H H 0.0000 0.0000 'International Tables Vol C Tables 4.2.6.8 and 6.1.1.4'
N N 0.0061 0.0033 'International Tables Vol C Tables 4.2.6.8 and 6.1.1.4'
O O 0.0106 0.0060 'International Tables Vol C Tables 4.2.6.8 and 6.1.1.4'
Co Co 0.3494 0.9721 'International Tables Vol C Tables 4.2.6.8 and 6.1.1.4'

loop_
_geom_angle_atom_site_label_1
_geom_angle_atom_site_label_2
_geom_angle_atom_site_label_3
_geom_angle_site_symmetry_1
_geom_angle_site_symmetry_3
_geom_angle
_geom_angle_publ_flag
N11 Co1 N12 . . 82.36(11) no
N11 Co1 N21 . . 92.80(11) no
N11 Co1 N31 . . 85.6(3) no
N11 Co1 N41 . . 98.6(4) no
N11 Co1 N210 . . 90.77(10) no
N11 Co1 N310 . . 168.0(3) yes
N11 Co1 N410 . . 174.2(3) yes
N12 Co1 N21 . . 172.92(10) yes
N12 Co1 N31 . . 90.6(3) no
N12 Co1 N41 . . 94.1(4) no
N12 Co1 N210 . . 91.43(11) no
N12 Co1 N410 . . 92.0(3) no
N21 Co1 N31 . . 94.2(3) no
N21 Co1 N41 . . 91.8(4) no
N21 Co1 N410 . . 92.7(3) no
N41 Co1 N210 . . 169.7(4) yes
N41 Co1 N410 . . 82.9(5) no
N310 Co1 N12 . . 94.2(3) no
N310 Co1 N210 . . 100.8(3) no
N310 Co1 N21 . . 91.6(3) no
N210 Co1 N21 . . 83.44(11) no
N310 Co1 N31 . . 83.0(4) no
N210 Co1 N31 . . 175.5(3) yes
N210 Co1 N410 . . 88.2(3) no
C11 N11 O11 . . 120.4(3) ?
C11 N11 Co1 . . 115.5(2) ?
O11 N11 Co1 . . 123.6(2) ?
O12 N12 C12 . . 123.3(2) ?
O12 N12 Co1 . . 122.14(18) ?
C12 N12 Co1 . . 114.5(2) ?
N11 O11 H1O . . 105.6 ?
N11 C11 C12 . . 113.8(3) ?
N11 C11 C13 . . 123.6(3) ?
C12 C11 C13 . . 122.7(3) ?
N12 C12 C11 . . 113.9(3) ?
N12 C12 C14 . . 120.9(3) ?
C11 C12 C14 . . 125.2(3) ?
C11 C13 H13C . . 109.5 ?
C11 C13 H13B . . 109.5 ?
H13C C13 H13B . . 109.5 ?
C11 C13 H13A . . 109.5 ?
H13C C13 H13A . . 109.5 ?
H13B C13 H13A . . 109.5 ?
C12 C14 H14B . . 109.5 ?
C12 C14 H14A . . 109.5 ?
H14B C14 H14A . . 109.5 ?
C12 C14 H14C . . 109.5 ?
H14B C14 H14C . . 109.5 ?
H14A C14 H14C . . 109.5 ?
C22 N21 C213 . . 118.4(3) ?
C22 N21 Co1 . . 130.7(3) ?
C213 N21 Co1 . . 110.8(2) ?
C29 N210 C211 . . 118.2(3) ?
C29 N210 Co1 . . 129.0(2) ?
C211 N210 Co1 . . 112.7(2) ?
N21 C22 C23 . . 122.3(4) ?
N21 C22 H22 . . 118.8 ?
C23 C22 H22 . . 118.8 ?
C24 C23 C22 . . 119.5(4) ?
C24 C23 H23 . . 120.3 ?
C22 C23 H23 . . 120.3 ?
C23 C24 C214 . . 120.0(3) ?
C23 C24 H24 . . 120.0 ?
C214 C24 H24 . . 120.0 ?
C26 C25 C214 . . 121.7(3) ?
C26 C25 H25 . . 119.1 ?
C214 C25 H25 . . 119.1 ?
C25 C26 C212 . . 121.3(3) ?
C25 C26 H26 . . 119.3 ?
C212 C26 H26 . . 119.3 ?
C28 C27 C212 . . 119.4(3) ?
C28 C27 H27 . . 120.3 ?
C212 C27 H27 . . 120.3 ?
C27 C28 C29 . . 120.3(3) ?
C27 C28 H28 . . 119.8 ?
C29 C28 H28 . . 119.8 ?
N210 C29 C28 . . 121.9(3) ?
N210 C29 H29 . . 119.0 ?
C28 C29 H29 . . 119.0 ?
N210 C211 C212 . . 122.9(3) ?
N210 C211 C213 . . 116.2(3) ?
C212 C211 C213 . . 120.9(3) ?
C211 C212 C27 . . 117.2(3) ?
C211 C212 C26 . . 117.8(3) ?
C27 C212 C26 . . 125.0(3) ?
N21 C213 C214 . . 122.8(3) ?
N21 C213 C211 . . 116.5(3) ?
C214 C213 C211 . . 120.7(3) ?
C213 C214 C24 . . 116.9(3) ?
C213 C214 C25 . . 117.6(3) ?
C24 C214 C25 . . 125.6(3) ?
C32 N31 C313 . . 118.3(10) ?
C32 N31 Co1 . . 131.8(7) ?
C313 N31 Co1 . . 109.8(7) ?
C39 N310 C311 . . 119.2(11) ?
C39 N310 Co1 . . 126.5(8) ?
C311 N310 Co1 . . 114.2(7) ?
N31 C32 C33 . . 122.4(9) ?
N31 C32 H32 . . 118.8 ?
C33 C32 H32 . . 118.8 ?
C32 C33 C34 . . 118.6(8) ?
C32 C33 H33 . . 120.7 ?
C34 C33 H33 . . 120.7 ?
C314 C34 C33 . . 121.8(9) ?
C314 C34 H34 . . 119.1 ?
C33 C34 H34 . . 119.1 ?
C36 C35 C314 . . 122.3(10) ?
C36 C35 H35 . . 118.9 ?
C314 C35 H35 . . 118.9 ?
C35 C36 C312 . . 119.5(8) ?
C35 C36 H36 . . 120.2 ?
C312 C36 H36 . . 120.2 ?
C38 C37 C312 . . 124.3(10) ?
C38 C37 H37 . . 117.9 ?
C312 C37 H37 . . 117.9 ?
C37 C38 C39 . . 115.9(9) ?
C37 C38 H38 . . 122.1 ?
C39 C38 H38 . . 122.1 ?
N310 C39 C38 . . 122.6(10) ?
N310 C39 H39 . . 118.7 ?
C38 C39 H39 . . 118.7 ?
N310 C311 C313 . . 116.6(9) ?
N310 C311 C312 . . 122.4(11) ?
C313 C311 C312 . . 121.0(9) ?
C37 C312 C36 . . 125.0(9) ?
C37 C312 C311 . . 115.7(9) ?
C36 C312 C311 . . 119.3(9) ?
N31 C313 C311 . . 116.3(9) ?
N31 C313 C314 . . 124.0(9) ?
C311 C313 C314 . . 119.7(9) ?
C34 C314 C35 . . 126.9(11) ?
C34 C314 C313 . . 114.9(8) ?
C35 C314 C313 . . 118.2(11) ?
C42 N41 C413 . . 118.2(13) ?
C42 N41 Co1 . . 125.4(10) ?
C413 N41 Co1 . . 116.4(9) ?
C49 N410 C411 . . 118.0(11) ?
C49 N410 Co1 . . 133.4(8) ?
C411 N410 Co1 . . 108.6(8) ?
N41 C42 C43 . . 122.8(12) ?
N41 C42 H42 . . 118.6 ?
C43 C42 H42 . . 118.6 ?
C44 C43 C42 . . 117.8(12) ?
C44 C43 H43 . . 121.1 ?
C42 C43 H43 . . 121.1 ?
C43 C44 C414 . . 121.4(13) ?
C43 C44 H44 . . 119.3 ?
C414 C44 H44 . . 119.3 ?
C414 C45 C46 . . 118.9(11) ?
C414 C45 H45 . . 120.5 ?
C46 C45 H45 . . 120.5 ?
C412 C46 C45 . . 121.0(11) ?
C412 C46 H46 . . 119.5 ?
C45 C46 H46 . . 119.5 ?
C48 C47 C412 . . 121.3(9) ?
C48 C47 H47 . . 119.3 ?
C412 C47 H47 . . 119.3 ?
C49 C48 C47 . . 117.2(9) ?
C49 C48 H48 . . 121.4 ?
C47 C48 H48 . . 121.4 ?
N410 C49 C48 . . 123.6(11) ?
N410 C49 H49 . . 118.2 ?
C48 C49 H49 . . 118.2 ?
N410 C411 C412 . . 125.5(10) ?
N410 C411 C413 . . 115.9(10) ?
C412 C411 C413 . . 118.6(11) ?
C46 C412 C411 . . 121.0(12) ?
C46 C412 C47 . . 124.7(12) ?
C411 C412 C47 . . 114.3(10) ?
N41 C413 C414 . . 122.1(13) ?
N41 C413 C411 . . 116.2(11) ?
C414 C413 C411 . . 121.6(11) ?
C44 C414 C413 . . 117.5(11) ?
C44 C414 C45 . . 123.6(11) ?
C413 C414 C45 . . 118.9(11) ?
H1W1 O1W H2W1 . . 117.4 ?
O3A N1A O2A . . 121.0(7) ?
O3A N1A O1A . . 120.3(6) ?
O2A N1A O1A . . 118.7(6) ?
O1B N1B O3B . . 116.3(4) ?
O1B N1B O2B . . 125.0(5) ?
O3B N1B O2B . . 118.7(5) ?
O1B' N1B' O2B' . . 117.9(6) ?
O1B' N1B' O3B . . 126.9(7) ?
O2B' N1B' O3B . . 115.3(7) ?
C1C O1C H1C . . 108.7 ?
O1C C1C C2C . . 112.6(8) ?
O1C C1C H1CA . . 110.6 ?
C2C C1C H1CA . . 108.9 ?
O1C C1C H1CB . . 108.4 ?
C2C C1C H1CB . . 108.5 ?
H1CA C1C H1CB . . 107.7 ?
O1C C1C H1CC . . 95.7 ?
C1C C2C H2CC . . 109.9 ?
C1C C2C H2CB . . 109.1 ?
H2CC C2C H2CB . . 109.5 ?
C1C C2C H2CA . . 109.5 ?
H2CC C2C H2CA . . 109.5 ?
H2CB C2C H2CA . . 109.5 ?
C2C' C1C' H2CB . . 108.5 ?
H1CA C1C' H2CB . . 107.7 ?
H1CB C1C' H2CA . . 106.6 ?
C2C' C1C' H1CD . . 108.4 ?
C2C' C1C' H1CC . . 107.6 ?
H2CA C1C' H1CC . . 109.2 ?
H1CD C1C' H1CC . . 107.0 ?
C1C' C2C' H2CF . . 108.8 ?
C1C' C2C' H2CD . . 109.4 ?
H2CF C2C' H2CD . . 109.5 ?
C1C' C2C' H2CE . . 110.2 ?
H2CF C2C' H2CE . . 109.5 ?
H2CD C2C' H2CE . . 109.5 ?

loop_
_geom_bond_atom_site_label_1
_geom_bond_atom_site_label_2
_geom_bond_site_symmetry_2
_geom_bond_distance
_geom_bond_publ_flag
Co1 N11 . 1.887(3) y
Co1 N12 . 1.911(2) y
Co1 N21 . 1.995(3) y
Co1 N31 . 2.036(12) y
Co1 N41 . 1.848(14) y
Co1 N210 . 1.943(3) y
Co1 N310 . 1.894(11) y
Co1 N410 . 2.097(13) y
N11 C11 . 1.296(4) ?
N11 O11 . 1.342(3) y
N12 O12 . 1.287(3) y
N12 C12 . 1.299(4) ?
O11 H1O . 1.2087 ?
C11 C12 . 1.452(4) ?
C11 C13 . 1.496(4) ?
C12 C14 . 1.488(4) ?
C13 H13C . 0.9800 ?
C13 H13B . 0.9800 ?
C13 H13A . 0.9800 ?
C14 H14B . 0.9800 ?
C14 H14A . 0.9800 ?
C14 H14C . 0.9800 ?
N21 C22 . 1.329(4) ?
N21 C213 . 1.361(4) ?
N210 C29 . 1.332(4) ?
N210 C211 . 1.361(4) ?
C22 C23 . 1.395(5) ?
C22 H22 . 0.9500 ?
C23 C24 . 1.365(5) ?
C23 H23 . 0.9500 ?
C24 C214 . 1.404(5) ?
C24 H24 . 0.9500 ?
C25 C26 . 1.344(5) ?
C25 C214 . 1.436(5) ?
C25 H25 . 0.9500 ?
C26 C212 . 1.435(5) ?
C26 H26 . 0.9500 ?
C27 C28 . 1.361(5) ?
C27 C212 . 1.404(5) ?
C27 H27 . 0.9500 ?
C28 C29 . 1.390(4) ?
C28 H28 . 0.9500 ?
C29 H29 . 0.9500 ?
C211 C212 . 1.399(4) ?
C211 C213 . 1.413(4) ?
C213 C214 . 1.403(4) ?
N31 C32 . 1.330(14) ?
N31 C313 . 1.357(13) ?
N310 C39 . 1.316(15) ?
N310 C311 . 1.360(13) ?
C32 C33 . 1.389(12) ?
C32 H32 . 0.9500 ?
C33 C34 . 1.392(12) ?
C33 H33 . 0.9500 ?
C34 C314 . 1.381(14) ?
C34 H34 . 0.9500 ?
C35 C36 . 1.386(13) ?
C35 C314 . 1.400(12) ?
C35 H35 . 0.9500 ?
C36 C312 . 1.403(13) ?
C36 H36 . 0.9500 ?
C37 C38 . 1.345(12) ?
C37 C312 . 1.382(13) ?
C37 H37 . 0.9500 ?
C38 C39 . 1.442(15) ?
C38 H38 . 0.9500 ?
C39 H39 . 0.9500 ?
C311 C313 . 1.393(13) ?
C311 C312 . 1.412(12) ?
C313 C314 . 1.425(14) ?
N41 C42 . 1.319(19) ?
N41 C413 . 1.375(17) ?
N410 C49 . 1.327(18) ?
N410 C411 . 1.369(16) ?
C42 C43 . 1.415(18) ?
C42 H42 . 0.9500 ?
C43 C44 . 1.359(16) ?
C43 H43 . 0.9500 ?
C44 C414 . 1.383(17) ?
C44 H44 . 0.9500 ?
C45 C414 . 1.424(16) ?
C45 C46 . 1.420(16) ?
C45 H45 . 0.9500 ?
C46 C412 . 1.370(15) ?
C46 H46 . 0.9500 ?
C47 C48 . 1.423(14) ?
C47 C412 . 1.429(16) ?
C47 H47 . 0.9500 ?
C48 C49 . 1.402(15) ?
C48 H48 . 0.9500 ?
C49 H49 . 0.9500 ?
C411 C412 . 1.404(16) ?
C411 C413 . 1.412(16) ?
C413 C414 . 1.395(15) ?
O1W H1W1 . 0.8900 ?
O1W H2W1 . 0.8900 ?
O2W O1A 2_655 1.223(6) ?
O2W H1W2 . 0.8900 ?
O2W H2W2 . 0.8900 ?
N1A O3A . 1.243(5) ?
N1A O2A . 1.247(5) ?
N1A O1A . 1.248(5) ?
N1B O1B . 1.223(4) ?
N1B O3B . 1.255(4) ?
N1B O2B . 1.260(4) ?
O1B N1B' . 1.245(6) ?
O3B N1B' . 1.252(5) ?
N1B' O1B' . 1.241(5) ?
N1B' O2B' . 1.246(5) ?
O1C C1C . 1.354(7) ?
O1C H1C . 0.8200 ?
C1C C2C . 1.518(10) ?
C1C H1CA . 0.9600 ?
C1C H1CB . 0.9606 ?
C2C H2CC . 0.9600 ?
C2C H2CB . 0.9603 ?
C2C H2CA . 0.9599 ?
C2C H1CD . 0.9674 ?
C1C' C2C' . 1.27(3) ?
C1C' H1CD . 0.9700 ?
C1C' H1CC . 0.9700 ?
C2C' H2CF . 0.9600 ?
C2C' H2CD . 0.9600 ?
C2C' H2CE . 0.9600 ?

loop_
_geom_hbond_atom_site_label_D
_geom_hbond_atom_site_label_H
_geom_hbond_atom_site_label_A
_geom_hbond_site_symmetry_A
_geom_hbond_distance_DH
_geom_hbond_distance_HA
_geom_hbond_distance_DA
_geom_hbond_angle_DHA
O11 H1O O11 2_655 1.209 1.209 2.409(4) 170
O1W H1W1 O3A . 0.89 1.95 2.816(9) 163
O1W H2W1 O2B . 0.89 1.85 2.684(9) 155
O1W H2W1 O2B' . 0.89 2.04 2.921(13) 173
O1W H2W1 O3B . 0.89 2.42 2.940(8) 118
O2W H1W2 O2A . 0.89 2.03 2.890(9) 161
O2W H2W2 O12 6_566 0.89 2.10 2.845(5) 140
O1C H1C O1W . 0.82 1.64 2.395(7) 151
O1C H1C O2B . 0.82 2.38 2.884(6) 120
